data_7247462
loop_
_publ_author_name
'Smernik, Josephine F.'
'Gimeno-Fonquernie, Pol'
'Albalad, Jorge'
'Jones, Tyla S.'
'Young, Rosemary J.'
'Champness, Neil R.'
'Doonan, Christian J.'
'Evans, Jack D.'
'Sumby, Christopher J.'

_publ_section_title
;
 Understanding the structural landscape of Mn-based MOFs formed with
 hinged pyrazole carboxylate linkers
;
_journal_issue 47
_journal_name_full CrystEngComm
_journal_page_first 6539
_journal_page_last 6548
_journal_paper_doi 10.1039/D3CE00881A
_journal_volume 25
_journal_year 2023
_chemical_formula_moiety 'C26 H36 Mn2 N8 O12'
_chemical_formula_sum 'C26 H36 Mn2 N8 O12'
_chemical_formula_weight 762.51
_space_group_crystal_system monoclinic
_space_group_IT_number 14
_space_group_name_Hall '-P 2ybc'
_space_group_name_H-M_alt 'P 1 21/c 1'
_atom_sites_solution_hydrogens mixed
_atom_sites_solution_primary dual
_audit_creation_date 2022-02-04
_audit_creation_method
;
Olex2 1.3
(compiled 2020.11.12 svn.r5f609507 for OlexSys, GUI svn.r6408)
;
_audit_update_record
;
2022-11-23 deposited with the CCDC.	2023-09-27 downloaded from the CCDC.
;
_cell_angle_alpha 90
_cell_angle_beta 101.7980(10)
_cell_angle_gamma 90
_cell_formula_units_Z 4
_cell_length_a 9.13640(10)
_cell_length_b 16.5273(3)
_cell_length_c 21.5295(3)
_cell_measurement_reflns_used 8346
_cell_measurement_temperature 150(2)
_cell_measurement_theta_max 28.8210
_cell_measurement_theta_min 3.8140
_cell_volume 3182.28(8)
_computing_cell_refinement 'CrysAlisPro 1.171.38.46 (Rigaku OD, 2015)'
_computing_data_collection 'CrysAlisPro 1.171.38.46 (Rigaku OD, 2015)'
_computing_data_reduction 'CrysAlisPro 1.171.38.46 (Rigaku OD, 2015)'
_computing_molecular_graphics 'Olex2 1.3 (Dolomanov et al., 2009)'
_computing_publication_material 'Olex2 1.3 (Dolomanov et al., 2009)'
_computing_structure_refinement 'SHELXL 2018/3 (Sheldrick, 2015)'
_computing_structure_solution 'SHELXT  (Sheldrick, 2015)'
_diffrn_ambient_temperature 150(2)
_diffrn_detector_area_resol_mean 16.1695
_diffrn_detector_type Eos
_diffrn_measured_fraction_theta_full 0.994
_diffrn_measured_fraction_theta_max 0.879
_diffrn_measurement_details
;
List of Runs (angles in degrees, time in seconds):

  # Type    Start    End  Width  t~exp~   \w     \q     \k     \f   Frames
#--------------------------------------------------------------------------
  1  \w    -54.00  63.00   0.75   40.00    --   18.87 -19.00  30.00  156
  2  \w    -25.00  21.50   0.75   40.00    --  -19.50 -99.00 -60.00   62
  3  \w    -95.00 -35.00   0.75   40.00    --  -19.50-178.00-180.00   80
  4  \w    -50.00  50.50   0.75   40.00    --  -19.50  77.00  90.00  134
  5  \w    -41.00 -15.50   0.75   40.00    --  -19.50  57.00-150.00   34
  6  \w    -90.00  10.50   0.75   40.00    --  -19.50 -77.00  90.00  134
;
_diffrn_measurement_device 'four-circle diffractometer'
_diffrn_measurement_device_type 'Xcalibur, Eos'
_diffrn_measurement_method '\w scans'
_diffrn_radiation_type MoK\a
_diffrn_radiation_wavelength 0.71073
_diffrn_reflns_av_R_equivalents 0.0349
_diffrn_reflns_av_unetI/netI 0.0328
_diffrn_reflns_Laue_measured_fraction_full 0.994
_diffrn_reflns_Laue_measured_fraction_max 0.879
_diffrn_reflns_limit_h_max 12
_diffrn_reflns_limit_h_min -12
_diffrn_reflns_limit_k_max 20
_diffrn_reflns_limit_k_min -21
_diffrn_reflns_limit_l_max 29
_diffrn_reflns_limit_l_min -29
_diffrn_reflns_number 28904
_diffrn_reflns_point_group_measured_fraction_full 0.994
_diffrn_reflns_point_group_measured_fraction_max 0.879
_diffrn_reflns_theta_full 27.000
_diffrn_reflns_theta_max 29.403
_diffrn_reflns_theta_min 3.357
_exptl_absorpt_coefficient_mu 0.868
_exptl_absorpt_correction_T_max 1.00000
_exptl_absorpt_correction_T_min 0.89968
_exptl_absorpt_correction_type multi-scan
_exptl_absorpt_process_details
;
CrysAlisPro 1.171.38.46 (Rigaku Oxford Diffraction, 2015)
Empirical absorption correction using spherical harmonics,
 implemented in SCALE3 ABSPACK scaling algorithm.
;
_exptl_crystal_colour 'clear colourless'
_exptl_crystal_colour_lustre clear
_exptl_crystal_colour_primary colourless
_exptl_crystal_density_diffrn 1.592
_exptl_crystal_description block
_exptl_crystal_F_000 1576
_exptl_crystal_size_max 0.33
_exptl_crystal_size_mid 0.23
_exptl_crystal_size_min 0.13
_refine_diff_density_max 0.636
_refine_diff_density_min -0.399
_refine_diff_density_rms 0.064
_refine_ls_extinction_method none
_refine_ls_goodness_of_fit_ref 1.038
_refine_ls_hydrogen_treatment mixed
_refine_ls_matrix_type full
_refine_ls_number_parameters 465
_refine_ls_number_reflns 7736
_refine_ls_number_restraints 7
_refine_ls_restrained_S_all 1.040
_refine_ls_R_factor_all 0.0526
_refine_ls_R_factor_gt 0.0365
_refine_ls_shift/su_max 0.002
_refine_ls_shift/su_mean 0.000
_refine_ls_structure_factor_coef Fsqd
_refine_ls_weighting_details 'w=1/[\s^2^(Fo^2^)+(0.0295P)^2^+3.0717P] where P=(Fo^2^+2Fc^2^)/3'
_refine_ls_weighting_scheme calc
_refine_ls_wR_factor_gt 0.0791
_refine_ls_wR_factor_ref 0.0860
_reflns_Friedel_coverage 0.000
_reflns_number_gt 6122
_reflns_number_total 7736
_reflns_threshold_expression 'I > 2\s(I)'
_cod_data_source_file d3ce00881a2.cif
_cod_data_source_block jsx02
_cod_depositor_comments 'Adding full bibliography for 7247455--7247462.cif.'
_cod_database_code 7247462
_shelx_shelxl_version_number 2018/3
_shelx_space_group_comment
;
The symmetry employed for this shelxl refinement is uniquely defined
by the following loop, which should always be used as a source of
symmetry information in preference to the above space-group names.
They are only intended as comments.
;
_shelx_estimated_absorpt_t_max 0.895
_shelx_estimated_absorpt_t_min 0.763
_olex2_refinement_description
;
1. Fixed Uiso
 At 1.2 times of:
  All C(H,H) groups
 At 1.5 times of:
  All C(H,H,H) groups, All O(H) groups, All O(H,H,H) groups, All Mn(H,H,H,H)
  groups
2. Restrained distances
 O64-H64B
 -0.95 with sigma of 0.02
 O61-H61B
 -0.95 with sigma of 0.02
 O62-H62B
 -0.95 with sigma of 0.02
 O63-H63B
 -0.95 with sigma of 0.02
 O64-H64A
 -0.95 with sigma of 0.02
 O61-H61A
 -0.95 with sigma of 0.02
 O62-H62A
 -0.95 with sigma of 0.02
 O63-H63A
 -0.95 with sigma of 0.02
3.a Secondary CH2 refined with riding coordinates:
 C1(H1A,H1B), C31(H31A,H31B)
3.b Idealised Me refined as rotating group:
 C16(H16A,H16B,H16C), C17(H17A,H17B,H17C), C26(H26A,H26B,H26C), C27(H27A,H27B,
 H27C), C46(H46A,H46B,H46C), C47(H47A,H47B,H47C), C56(H56A,H56B,H56C), C57(H57A,
 H57B,H57C)
;
_olex2_submission_special_instructions 'No special instructions were received'
_oxdiff_exptl_absorpt_empirical_details
;
Empirical correction (ABSPACK) includes:
- Absorption correction using spherical harmonics
- Frame scaling
;

loop_
_space_group_symop_operation_xyz
'x, y, z'
'-x, y+1/2, -z+1/2'
'-x, -y, -z'
'x, -y-1/2, z-1/2'

loop_
_atom_site_label
_atom_site_type_symbol
_atom_site_fract_x
_atom_site_fract_y
_atom_site_fract_z
_atom_site_U_iso_or_equiv
_atom_site_adp_type
_atom_site_occupancy
_atom_site_site_symmetry_order
_atom_site_calc_flag
_atom_site_refinement_flags_posn
_atom_site_refinement_flags_adp
_atom_site_refinement_flags_occupancy
_atom_site_disorder_assembly
_atom_site_disorder_group
Mn1 Mn 0.11963(3) 0.75223(2) 0.39987(2) 0.01356(7) Uani 1 1 d . . . . .
C1 C -0.0437(2) 0.68845(12) 0.06304(9) 0.0185(4) Uani 1 1 d . . . . .
H1A H 0.026613 0.732731 0.058824 0.022 Uiso 1 1 calc R U . . .
H1B H -0.121165 0.686560 0.023512 0.022 Uiso 1 1 calc R U . . .
Mn2 Mn -0.33408(3) 0.75002(2) 0.38934(2) 0.01402(7) Uani 1 1 d . . . . .
H61A H -0.516(2) 0.6674(13) 0.3066(9) 0.021 Uiso 1 1 d D U . . .
H62A H -0.5331(19) 0.7751(14) 0.4757(11) 0.021 Uiso 1 1 d D U . . .
H63A H 0.268(3) 0.7250(11) 0.5122(11) 0.021 Uiso 1 1 d D U . . .
H64A H 0.345(2) 0.6414(14) 0.3812(10) 0.021 Uiso 1 1 d D U . . .
N11 N -0.11403(18) 0.70548(10) 0.11611(7) 0.0165(3) Uani 1 1 d . . . . .
N12 N -0.26695(18) 0.70795(11) 0.10588(8) 0.0201(4) Uani 1 1 d . . . . .
C13 C -0.2973(2) 0.71560(13) 0.16336(9) 0.0195(4) Uani 1 1 d . . . . .
C14 C -0.1638(2) 0.71778(12) 0.21065(9) 0.0161(4) Uani 1 1 d . . . . .
C15 C -0.0484(2) 0.71120(12) 0.17814(9) 0.0171(4) Uani 1 1 d . . . . .
C16 C -0.4566(2) 0.71840(18) 0.17051(11) 0.0352(6) Uani 1 1 d . . . . .
H16A H -0.522271 0.723126 0.128559 0.053 Uiso 1 1 calc R U . . .
H16B H -0.471298 0.765216 0.196487 0.053 Uiso 1 1 calc R U . . .
H16C H -0.480538 0.668696 0.191162 0.053 Uiso 1 1 calc R U . . .
C17 C 0.1177(2) 0.71064(16) 0.19971(11) 0.0303(5) Uani 1 1 d . . . . .
H17A H 0.153887 0.654673 0.202342 0.045 Uiso 1 1 calc R U . . .
H17B H 0.144847 0.736118 0.241585 0.045 Uiso 1 1 calc R U . . .
H17C H 0.163320 0.740747 0.169338 0.045 Uiso 1 1 calc R U . . .
C18 C -0.1475(2) 0.72446(12) 0.28038(9) 0.0164(4) Uani 1 1 d . . . . .
O19 O -0.26379(17) 0.72844(10) 0.30212(7) 0.0276(4) Uani 1 1 d . . . . .
O20 O -0.01663(16) 0.72333(10) 0.31288(7) 0.0264(3) Uani 1 1 d . . . . .
N21 N 0.03697(18) 0.61211(10) 0.07096(7) 0.0162(3) Uani 1 1 d . . . . .
N22 N 0.18647(18) 0.61272(10) 0.06973(8) 0.0178(3) Uani 1 1 d . . . . .
C23 C 0.2295(2) 0.53578(12) 0.07617(9) 0.0162(4) Uani 1 1 d . . . . .
C24 C 0.1069(2) 0.48533(12) 0.08149(8) 0.0149(4) Uani 1 1 d . . . . .
C25 C -0.0150(2) 0.53703(12) 0.07804(8) 0.0154(4) Uani 1 1 d . . . . .
C26 C 0.3893(2) 0.51532(13) 0.07699(11) 0.0235(4) Uani 1 1 d . . . . .
H26A H 0.437029 0.560579 0.059421 0.035 Uiso 1 1 calc R U . . .
H26B H 0.393952 0.466767 0.051338 0.035 Uiso 1 1 calc R U . . .
H26C H 0.441642 0.505195 0.120764 0.035 Uiso 1 1 calc R U . . .
C27 C -0.1742(2) 0.52185(14) 0.08182(10) 0.0230(4) Uani 1 1 d . . . . .
H27A H -0.189572 0.536984 0.124027 0.034 Uiso 1 1 calc R U . . .
H27B H -0.197321 0.464332 0.074320 0.034 Uiso 1 1 calc R U . . .
H27C H -0.240078 0.554278 0.049582 0.034 Uiso 1 1 calc R U . . .
C28 C 0.1047(2) 0.39588(12) 0.08484(9) 0.0164(4) Uani 1 1 d . . . . .
O29 O 0.22641(17) 0.36028(9) 0.08679(8) 0.0316(4) Uani 1 1 d . . . . .
O30 O -0.01809(16) 0.36160(9) 0.08236(8) 0.0272(3) Uani 1 1 d . . . . .
C31 C -0.8878(2) 1.04055(12) 0.16110(9) 0.0184(4) Uani 1 1 d . . . . .
H31A H -0.833883 1.079886 0.139295 0.022 Uiso 1 1 calc R U . . .
H31B H -0.953707 1.071400 0.183723 0.022 Uiso 1 1 calc R U . . .
N41 N -0.97923(18) 0.98836(10) 0.11391(7) 0.0166(3) Uani 1 1 d . . . . .
N42 N -1.13089(18) 0.98719(10) 0.11138(8) 0.0181(3) Uani 1 1 d . . . . .
C43 C -1.1855(2) 0.93725(12) 0.06395(9) 0.0168(4) Uani 1 1 d . . . . .
C44 C -1.0696(2) 0.90617(12) 0.03567(9) 0.0157(4) Uani 1 1 d . . . . .
C45 C -0.9383(2) 0.94039(12) 0.06950(9) 0.0157(4) Uani 1 1 d . . . . .
C46 C -1.3502(2) 0.92127(14) 0.04847(11) 0.0256(5) Uani 1 1 d . . . . .
H46A H -1.400128 0.956128 0.074563 0.038 Uiso 1 1 calc R U . . .
H46B H -1.368913 0.864432 0.057218 0.038 Uiso 1 1 calc R U . . .
H46C H -1.389380 0.932796 0.003492 0.038 Uiso 1 1 calc R U . . .
C47 C -0.7787(2) 0.93269(14) 0.06352(10) 0.0221(4) Uani 1 1 d . . . . .
H47A H -0.728413 0.985000 0.072669 0.033 Uiso 1 1 calc R U . . .
H47B H -0.774624 0.915894 0.020260 0.033 Uiso 1 1 calc R U . . .
H47C H -0.728541 0.892142 0.093730 0.033 Uiso 1 1 calc R U . . .
C48 C -1.0850(2) 0.85303(11) -0.02125(9) 0.0156(4) Uani 1 1 d . . . . .
O49 O -0.96854(16) 0.82681(9) -0.03565(7) 0.0227(3) Uani 1 1 d . . . . .
O50 O -1.21604(16) 0.83900(9) -0.05077(7) 0.0239(3) Uani 1 1 d . . . . .
N51 N -0.78013(17) 0.99524(10) 0.20691(7) 0.0167(3) Uani 1 1 d . . . . .
N52 N -0.63199(18) 0.99933(10) 0.20404(8) 0.0188(4) Uani 1 1 d . . . . .
C53 C -0.5647(2) 0.94549(12) 0.24609(9) 0.0174(4) Uani 1 1 d . . . . .
C54 C -0.6698(2) 0.90644(12) 0.27657(9) 0.0154(4) Uani 1 1 d . . . . .
C55 C -0.8071(2) 0.94074(12) 0.24998(9) 0.0155(4) Uani 1 1 d . . . . .
C56 C -0.9609(2) 0.92607(14) 0.26066(10) 0.0238(5) Uani 1 1 d . . . . .
H56A H -1.010274 0.978013 0.264253 0.036 Uiso 1 1 calc R U . . .
H56B H -0.955326 0.895100 0.299892 0.036 Uiso 1 1 calc R U . . .
H56C H -1.018415 0.895449 0.224860 0.036 Uiso 1 1 calc R U . . .
C57 C -0.3987(2) 0.93498(14) 0.25540(10) 0.0256(5) Uani 1 1 d . . . . .
H57A H -0.359799 0.971026 0.226449 0.038 Uiso 1 1 calc R U . . .
H57B H -0.375932 0.878735 0.246518 0.038 Uiso 1 1 calc R U . . .
H57C H -0.351878 0.948319 0.299320 0.038 Uiso 1 1 calc R U . . .
C58 C -0.6405(2) 0.84071(12) 0.32472(9) 0.0160(4) Uani 1 1 d . . . . .
O59 O -0.73704(17) 0.82520(10) 0.35575(8) 0.0323(4) Uani 1 1 d . . . . .
O60 O -0.51919(17) 0.80415(10) 0.32905(8) 0.0322(4) Uani 1 1 d . . . . .
O61 O -0.49251(17) 0.63733(10) 0.34242(8) 0.0261(3) Uani 1 1 d D . . . .
H61B H -0.445(3) 0.5887(18) 0.3328(13) 0.039 Uiso 1 1 d D U . . .
H62B H -0.379(3) 0.7828(17) 0.5142(9) 0.039 Uiso 1 1 d D U . . .
H63B H 0.254(3) 0.8137(14) 0.5199(11) 0.039 Uiso 1 1 d D U . . .
O62 O -0.43425(18) 0.77815(13) 0.47317(8) 0.0381(4) Uani 1 1 d D . . . .
O63 O 0.28303(16) 0.77174(9) 0.49581(7) 0.0225(3) Uani 1 1 d D . . . .
O64 O 0.26273(17) 0.64472(10) 0.39793(8) 0.0284(4) Uani 1 1 d D . . . .
H64B H 0.215(3) 0.5949(12) 0.3899(13) 0.043 Uiso 1 1 d D U . . .

loop_
_atom_site_aniso_label
_atom_site_aniso_U_11
_atom_site_aniso_U_22
_atom_site_aniso_U_33
_atom_site_aniso_U_23
_atom_site_aniso_U_13
_atom_site_aniso_U_12
Mn1 0.01221(13) 0.01539(15) 0.01353(13) 0.00193(11) 0.00369(10) 0.00041(11)
C1 0.0278(10) 0.0159(10) 0.0135(9) 0.0024(8) 0.0086(8) 0.0065(8)
Mn2 0.01244(13) 0.01545(15) 0.01409(14) 0.00185(11) 0.00249(10) 0.00100(11)
N11 0.0196(8) 0.0176(8) 0.0129(7) 0.0008(6) 0.0051(6) 0.0039(7)
N12 0.0193(8) 0.0249(9) 0.0157(8) -0.0016(7) 0.0023(6) 0.0061(7)
C13 0.0204(10) 0.0226(10) 0.0153(9) -0.0032(8) 0.0034(7) 0.0022(8)
C14 0.0197(9) 0.0154(9) 0.0136(9) -0.0007(7) 0.0043(7) 0.0013(8)
C15 0.0201(9) 0.0160(10) 0.0152(9) -0.0007(8) 0.0036(7) 0.0013(8)
C16 0.0196(11) 0.0604(17) 0.0247(11) -0.0128(12) 0.0027(9) 0.0022(11)
C17 0.0185(10) 0.0483(15) 0.0248(11) -0.0081(11) 0.0059(9) 0.0001(10)
C18 0.0205(9) 0.0131(9) 0.0160(9) -0.0006(7) 0.0048(7) -0.0009(7)
O19 0.0241(8) 0.0436(10) 0.0168(7) -0.0012(7) 0.0082(6) 0.0020(7)
O20 0.0234(8) 0.0409(9) 0.0138(7) -0.0008(6) 0.0014(6) -0.0007(7)
N21 0.0189(8) 0.0169(8) 0.0138(7) 0.0009(6) 0.0058(6) 0.0027(7)
N22 0.0187(8) 0.0200(9) 0.0160(8) 0.0010(7) 0.0062(6) -0.0002(7)
C23 0.0182(9) 0.0183(10) 0.0122(8) 0.0005(7) 0.0035(7) 0.0004(8)
C24 0.0171(9) 0.0169(10) 0.0108(8) -0.0001(7) 0.0029(7) -0.0007(8)
C25 0.0191(9) 0.0178(10) 0.0098(8) -0.0005(7) 0.0039(7) 0.0006(7)
C26 0.0190(10) 0.0228(11) 0.0295(11) 0.0024(9) 0.0066(8) 0.0010(8)
C27 0.0184(10) 0.0235(11) 0.0278(11) 0.0001(9) 0.0064(8) 0.0016(8)
C28 0.0217(10) 0.0174(10) 0.0102(8) 0.0000(7) 0.0036(7) 0.0003(8)
O29 0.0227(8) 0.0183(8) 0.0547(11) 0.0063(7) 0.0099(7) 0.0048(6)
O30 0.0249(8) 0.0174(8) 0.0408(9) 0.0004(7) 0.0100(7) -0.0032(6)
C31 0.0241(10) 0.0146(10) 0.0142(9) 0.0020(7) -0.0013(8) 0.0004(8)
N41 0.0181(8) 0.0168(8) 0.0141(8) -0.0011(6) 0.0018(6) 0.0019(7)
N42 0.0195(8) 0.0181(9) 0.0161(8) -0.0002(7) 0.0022(6) 0.0032(7)
C43 0.0184(9) 0.0159(10) 0.0157(9) 0.0007(8) 0.0028(7) 0.0025(8)
C44 0.0182(9) 0.0144(9) 0.0140(9) 0.0019(7) 0.0024(7) 0.0021(7)
C45 0.0194(9) 0.0139(9) 0.0134(8) 0.0026(7) 0.0027(7) 0.0031(7)
C46 0.0185(10) 0.0287(12) 0.0296(11) -0.0065(9) 0.0047(8) 0.0020(9)
C47 0.0174(10) 0.0288(12) 0.0205(10) -0.0016(9) 0.0045(8) 0.0011(8)
C48 0.0178(9) 0.0125(9) 0.0162(9) 0.0056(7) 0.0034(7) 0.0009(7)
O49 0.0252(8) 0.0235(8) 0.0211(7) -0.0064(6) 0.0087(6) 0.0006(6)
O50 0.0236(7) 0.0257(8) 0.0209(7) -0.0064(6) 0.0008(6) 0.0001(6)
N51 0.0166(8) 0.0171(8) 0.0154(8) 0.0027(6) 0.0014(6) -0.0010(6)
N52 0.0164(8) 0.0218(9) 0.0175(8) 0.0033(7) 0.0021(6) -0.0031(7)
C53 0.0175(9) 0.0194(10) 0.0150(9) 0.0007(8) 0.0026(7) -0.0025(8)
C54 0.0148(9) 0.0167(9) 0.0144(9) -0.0001(7) 0.0027(7) -0.0008(7)
C55 0.0183(9) 0.0143(9) 0.0136(9) 0.0021(7) 0.0024(7) 0.0001(7)
C56 0.0166(10) 0.0288(12) 0.0264(11) 0.0092(9) 0.0053(8) 0.0028(9)
C57 0.0170(10) 0.0338(13) 0.0264(11) 0.0083(10) 0.0055(8) -0.0010(9)
C58 0.0148(9) 0.0160(10) 0.0161(9) 0.0004(7) 0.0005(7) -0.0017(7)
O59 0.0238(8) 0.0358(9) 0.0406(9) 0.0217(8) 0.0146(7) 0.0030(7)
O60 0.0230(8) 0.0375(10) 0.0360(9) 0.0172(8) 0.0061(7) 0.0110(7)
O61 0.0237(8) 0.0213(8) 0.0355(9) -0.0018(7) 0.0109(7) 0.0021(6)
O62 0.0172(8) 0.0735(13) 0.0243(8) -0.0010(9) 0.0060(6) 0.0019(8)
O63 0.0206(7) 0.0212(8) 0.0254(8) -0.0025(6) 0.0041(6) 0.0008(6)
O64 0.0218(8) 0.0215(8) 0.0464(10) -0.0017(7) 0.0176(7) 0.0000(6)

loop_
_atom_type_symbol
_atom_type_description
_atom_type_scat_dispersion_real
_atom_type_scat_dispersion_imag
_atom_type_scat_source
C C 0.0033 0.0016 'International Tables Vol C Tables 4.2.6.8 and 6.1.1.4'
H H 0.0000 0.0000 'International Tables Vol C Tables 4.2.6.8 and 6.1.1.4'
N N 0.0061 0.0033 'International Tables Vol C Tables 4.2.6.8 and 6.1.1.4'
O O 0.0106 0.0060 'International Tables Vol C Tables 4.2.6.8 and 6.1.1.4'
Mn Mn 0.3368 0.7283 'International Tables Vol C Tables 4.2.6.8 and 6.1.1.4'

loop_
_geom_angle_atom_site_label_1
_geom_angle_atom_site_label_2
_geom_angle_atom_site_label_3
_geom_angle
_geom_angle_site_symmetry_1
_geom_angle_site_symmetry_3
_geom_angle_publ_flag
O20 Mn1 O30 98.98(6) . 2 ?
O20 Mn1 O49 101.82(6) . 4_676 ?
O20 Mn1 O59 92.16(6) . 1_655 ?
O20 Mn1 O63 174.11(6) . . ?
O20 Mn1 O64 92.62(6) . . ?
O30 Mn1 O49 99.51(6) 2 4_676 ?
O30 Mn1 O59 85.94(6) 2 1_655 ?
O30 Mn1 O63 86.89(6) 2 . ?
O30 Mn1 O64 168.20(6) 2 . ?
O49 Mn1 O63 76.66(6) 4_676 . ?
O49 Mn1 O64 80.05(6) 4_676 . ?
O59 Mn1 O49 163.92(6) 1_655 4_676 ?
O59 Mn1 O63 88.63(6) 1_655 . ?
O59 Mn1 O64 91.53(6) 1_655 . ?
O64 Mn1 O63 81.52(6) . . ?
H1A C1 H1B 107.9 . . ?
N11 C1 H1A 109.2 . . ?
N11 C1 H1B 109.2 . . ?
N11 C1 N21 111.85(15) . . ?
N21 C1 H1A 109.2 . . ?
N21 C1 H1B 109.2 . . ?
O19 Mn2 O61 76.63(6) . . ?
O19 Mn2 O62 172.87(6) . . ?
O29 Mn2 O19 98.70(7) 2 . ?
O29 Mn2 O50 107.66(6) 2 4_676 ?
O29 Mn2 O60 93.41(7) 2 . ?
O29 Mn2 O61 167.61(6) 2 . ?
O29 Mn2 O62 82.50(7) 2 . ?
O50 Mn2 O19 102.34(6) 4_676 . ?
O50 Mn2 O60 156.99(6) 4_676 . ?
O50 Mn2 O61 84.64(6) 4_676 . ?
O50 Mn2 O62 83.89(6) 4_676 . ?
O60 Mn2 O19 82.94(6) . . ?
O60 Mn2 O61 74.72(6) . . ?
O60 Mn2 O62 89.97(6) . . ?
O62 Mn2 O61 100.75(6) . . ?
N12 N11 C1 118.78(15) . . ?
C15 N11 C1 127.94(17) . . ?
C15 N11 N12 112.87(16) . . ?
C13 N12 N11 104.69(15) . . ?
N12 C13 C14 110.96(17) . . ?
N12 C13 C16 119.47(18) . . ?
C14 C13 C16 129.54(18) . . ?
C13 C14 C18 128.45(18) . . ?
C15 C14 C13 105.48(16) . . ?
C15 C14 C18 126.07(17) . . ?
N11 C15 C14 106.01(16) . . ?
N11 C15 C17 121.60(18) . . ?
C14 C15 C17 132.38(18) . . ?
C13 C16 H16A 109.5 . . ?
C13 C16 H16B 109.5 . . ?
C13 C16 H16C 109.5 . . ?
H16A C16 H16B 109.5 . . ?
H16A C16 H16C 109.5 . . ?
H16B C16 H16C 109.5 . . ?
C15 C17 H17A 109.5 . . ?
C15 C17 H17B 109.5 . . ?
C15 C17 H17C 109.5 . . ?
H17A C17 H17B 109.5 . . ?
H17A C17 H17C 109.5 . . ?
H17B C17 H17C 109.5 . . ?
O19 C18 C14 117.84(17) . . ?
O19 C18 O20 125.36(18) . . ?
O20 C18 C14 116.77(17) . . ?
C18 O19 Mn2 140.47(13) . . ?
C18 O20 Mn1 145.49(14) . . ?
N22 N21 C1 118.31(16) . . ?
C25 N21 C1 129.07(17) . . ?
C25 N21 N22 112.59(16) . . ?
C23 N22 N21 105.38(16) . . ?
N22 C23 C24 110.41(17) . . ?
N22 C23 C26 118.98(18) . . ?
C24 C23 C26 130.60(18) . . ?
C23 C24 C28 127.53(18) . . ?
C25 C24 C23 105.71(17) . . ?
C25 C24 C28 126.60(17) . . ?
N21 C25 C24 105.91(16) . . ?
N21 C25 C27 122.00(17) . . ?
C24 C25 C27 132.08(18) . . ?
C23 C26 H26A 109.5 . . ?
C23 C26 H26B 109.5 . . ?
C23 C26 H26C 109.5 . . ?
H26A C26 H26B 109.5 . . ?
H26A C26 H26C 109.5 . . ?
H26B C26 H26C 109.5 . . ?
C25 C27 H27A 109.5 . . ?
C25 C27 H27B 109.5 . . ?
C25 C27 H27C 109.5 . . ?
H27A C27 H27B 109.5 . . ?
H27A C27 H27C 109.5 . . ?
H27B C27 H27C 109.5 . . ?
O29 C28 C24 116.76(18) . . ?
O30 C28 C24 118.18(18) . . ?
O30 C28 O29 124.95(19) . . ?
C28 O29 Mn2 142.25(14) . 2_545 ?
C28 O30 Mn1 143.97(14) . 2_545 ?
H31A C31 H31B 107.9 . . ?
N41 C31 H31A 109.1 . . ?
N41 C31 H31B 109.1 . . ?
N51 C31 H31A 109.1 . . ?
N51 C31 H31B 109.1 . . ?
N51 C31 N41 112.37(16) . . ?
N42 N41 C31 117.70(16) . . ?
C45 N41 C31 129.60(17) . . ?
C45 N41 N42 112.68(15) . . ?
C43 N42 N41 104.84(15) . . ?
N42 C43 C44 111.00(17) . . ?
N42 C43 C46 118.90(17) . . ?
C44 C43 C46 130.10(18) . . ?
C43 C44 C48 127.70(17) . . ?
C45 C44 C43 105.50(17) . . ?
C45 C44 C48 126.66(18) . . ?
N41 C45 C44 105.99(17) . . ?
N41 C45 C47 121.74(17) . . ?
C44 C45 C47 132.27(18) . . ?
C43 C46 H46A 109.5 . . ?
C43 C46 H46B 109.5 . . ?
C43 C46 H46C 109.5 . . ?
H46A C46 H46B 109.5 . . ?
H46A C46 H46C 109.5 . . ?
H46B C46 H46C 109.5 . . ?
C45 C47 H47A 109.5 . . ?
C45 C47 H47B 109.5 . . ?
C45 C47 H47C 109.5 . . ?
H47A C47 H47B 109.5 . . ?
H47A C47 H47C 109.5 . . ?
H47B C47 H47C 109.5 . . ?
O49 C48 C44 117.87(17) . . ?
O49 C48 O50 125.72(19) . . ?
O50 C48 C44 116.41(17) . . ?
C48 O49 Mn1 144.47(13) . 4_475 ?
C48 O50 Mn2 139.05(13) . 4_475 ?
N52 N51 C31 118.88(16) . . ?
C55 N51 C31 128.11(17) . . ?
C55 N51 N52 112.63(15) . . ?
C53 N52 N51 105.09(15) . . ?
N52 C53 C54 110.90(17) . . ?
N52 C53 C57 118.93(17) . . ?
C54 C53 C57 130.17(18) . . ?
C53 C54 C58 127.62(17) . . ?
C55 C54 C53 105.21(17) . . ?
C55 C54 C58 127.13(17) . . ?
N51 C55 C54 106.17(17) . . ?
N51 C55 C56 121.66(17) . . ?
C54 C55 C56 132.16(18) . . ?
C55 C56 H56A 109.5 . . ?
C55 C56 H56B 109.5 . . ?
C55 C56 H56C 109.5 . . ?
H56A C56 H56B 109.5 . . ?
H56A C56 H56C 109.5 . . ?
H56B C56 H56C 109.5 . . ?
C53 C57 H57A 109.5 . . ?
C53 C57 H57B 109.5 . . ?
C53 C57 H57C 109.5 . . ?
H57A C57 H57B 109.5 . . ?
H57A C57 H57C 109.5 . . ?
H57B C57 H57C 109.5 . . ?
O59 C58 C54 118.75(17) . . ?
O59 C58 O60 125.39(19) . . ?
O60 C58 C54 115.83(17) . . ?
C58 O59 Mn1 157.64(15) . 1_455 ?
C58 O60 Mn2 147.02(14) . . ?
Mn2 O61 H61A 87.1(15) . . ?
Mn2 O61 H61B 118.3(16) . . ?
H61A O61 H61B 108(2) . . ?
Mn2 O62 H62A 127.5(14) . . ?
Mn2 O62 H62B 123.9(17) . . ?
H62A O62 H62B 107(2) . . ?
Mn1 O63 H63A 96.4(16) . . ?
Mn1 O63 H63B 113.1(16) . . ?
H63A O63 H63B 110(2) . . ?
Mn1 O64 H64A 127.0(15) . . ?
Mn1 O64 H64B 117.2(17) . . ?
H64A O64 H64B 106(2) . . ?

loop_
_geom_bond_atom_site_label_1
_geom_bond_atom_site_label_2
_geom_bond_distance
_geom_bond_site_symmetry_2
_geom_bond_publ_flag
Mn1 O20 2.0813(14) . ?
Mn1 O30 2.1023(15) 2 ?
Mn1 O49 2.1772(14) 4_676 ?
Mn1 O59 2.1401(15) 1_655 ?
Mn1 O63 2.3105(15) . ?
Mn1 O64 2.2115(16) . ?
C1 H1A 0.9900 . ?
C1 H1B 0.9900 . ?
C1 N11 1.448(2) . ?
C1 N21 1.453(2) . ?
Mn2 O19 2.1353(15) . ?
Mn2 O29 2.0847(15) 2 ?
Mn2 O50 2.1028(14) 4_676 ?
Mn2 O60 2.1090(15) . ?
Mn2 O61 2.4468(16) . ?
Mn2 O62 2.2330(17) . ?
N11 N12 1.370(2) . ?
N11 C15 1.351(2) . ?
N12 C13 1.329(3) . ?
C13 C14 1.420(3) . ?
C13 C16 1.495(3) . ?
C14 C15 1.384(3) . ?
C14 C18 1.482(3) . ?
C15 C17 1.494(3) . ?
C16 H16A 0.9800 . ?
C16 H16B 0.9800 . ?
C16 H16C 0.9800 . ?
C17 H17A 0.9800 . ?
C17 H17B 0.9800 . ?
C17 H17C 0.9800 . ?
C18 O19 1.247(2) . ?
C18 O20 1.256(2) . ?
N21 N22 1.372(2) . ?
N21 C25 1.348(3) . ?
N22 C23 1.330(3) . ?
C23 C24 1.420(3) . ?
C23 C26 1.495(3) . ?
C24 C25 1.394(3) . ?
C24 C28 1.480(3) . ?
C25 C27 1.494(3) . ?
C26 H26A 0.9800 . ?
C26 H26B 0.9800 . ?
C26 H26C 0.9800 . ?
C27 H27A 0.9800 . ?
C27 H27B 0.9800 . ?
C27 H27C 0.9800 . ?
C28 O29 1.251(2) . ?
C28 O30 1.248(2) . ?
C31 H31A 0.9900 . ?
C31 H31B 0.9900 . ?
C31 N41 1.459(2) . ?
C31 N51 1.450(2) . ?
N41 N42 1.376(2) . ?
N41 C45 1.352(2) . ?
N42 C43 1.328(2) . ?
C43 C44 1.421(3) . ?
C43 C46 1.497(3) . ?
C44 C45 1.390(3) . ?
C44 C48 1.491(3) . ?
C45 C47 1.495(3) . ?
C46 H46A 0.9800 . ?
C46 H46B 0.9800 . ?
C46 H46C 0.9800 . ?
C47 H47A 0.9800 . ?
C47 H47B 0.9800 . ?
C47 H47C 0.9800 . ?
C48 O49 1.246(2) . ?
C48 O50 1.257(2) . ?
N51 N52 1.369(2) . ?
N51 C55 1.351(2) . ?
N52 C53 1.327(3) . ?
C53 C54 1.423(3) . ?
C53 C57 1.499(3) . ?
C54 C55 1.390(3) . ?
C54 C58 1.488(3) . ?
C55 C56 1.489(3) . ?
C56 H56A 0.9800 . ?
C56 H56B 0.9800 . ?
C56 H56C 0.9800 . ?
C57 H57A 0.9800 . ?
C57 H57B 0.9800 . ?
C57 H57C 0.9800 . ?
C58 O59 1.237(2) . ?
C58 O60 1.249(2) . ?
O61 H61A 0.906(16) . ?
O61 H61B 0.96(3) . ?
O62 H62A 0.918(16) . ?
O62 H62B 0.925(17) . ?
O63 H63A 0.872(16) . ?
O63 H63B 0.936(17) . ?
O64 H64A 0.898(16) . ?
O64 H64B 0.931(17) . ?

loop_
_geom_torsion_atom_site_label_1
_geom_torsion_atom_site_label_2
_geom_torsion_atom_site_label_3
_geom_torsion_atom_site_label_4
_geom_torsion
_geom_torsion_site_symmetry_1
_geom_torsion_site_symmetry_2
_geom_torsion_site_symmetry_3
_geom_torsion_site_symmetry_4
_geom_torsion_publ_flag
C1 N11 N12 C13 173.35(17) . . . . ?
C1 N11 C15 C14 -172.47(19) . . . . ?
C1 N11 C15 C17 8.2(3) . . . . ?
C1 N21 N22 C23 -178.31(16) . . . . ?
C1 N21 C25 C24 177.97(17) . . . . ?
C1 N21 C25 C27 -3.0(3) . . . . ?
N11 C1 N21 N22 -122.70(18) . . . . ?
N11 C1 N21 C25 59.3(3) . . . . ?
N11 N12 C13 C14 -0.2(2) . . . . ?
N11 N12 C13 C16 -178.6(2) . . . . ?
N12 N11 C15 C14 0.0(2) . . . . ?
N12 N11 C15 C17 -179.33(19) . . . . ?
N12 C13 C14 C15 0.2(2) . . . . ?
N12 C13 C14 C18 -179.0(2) . . . . ?
C13 C14 C15 N11 -0.1(2) . . . . ?
C13 C14 C15 C17 179.1(2) . . . . ?
C13 C14 C18 O19 0.4(3) . . . . ?
C13 C14 C18 O20 178.4(2) . . . . ?
C14 C18 O19 Mn2 -171.77(16) . . . . ?
C14 C18 O20 Mn1 159.95(18) . . . . ?
C15 N11 N12 C13 0.1(2) . . . . ?
C15 C14 C18 O19 -178.7(2) . . . . ?
C15 C14 C18 O20 -0.6(3) . . . . ?
C16 C13 C14 C15 178.4(2) . . . . ?
C16 C13 C14 C18 -0.8(4) . . . . ?
C18 C14 C15 N11 179.11(19) . . . . ?
C18 C14 C15 C17 -1.6(4) . . . . ?
O19 C18 O20 Mn1 -22.2(4) . . . . ?
O20 C18 O19 Mn2 10.4(4) . . . . ?
N21 C1 N11 N12 -114.83(19) . . . . ?
N21 C1 N11 C15 57.3(3) . . . . ?
N21 N22 C23 C24 0.1(2) . . . . ?
N21 N22 C23 C26 -179.75(16) . . . . ?
N22 N21 C25 C24 -0.2(2) . . . . ?
N22 N21 C25 C27 178.88(16) . . . . ?
N22 C23 C24 C25 -0.2(2) . . . . ?
N22 C23 C24 C28 175.38(17) . . . . ?
C23 C24 C25 N21 0.2(2) . . . . ?
C23 C24 C25 C27 -178.7(2) . . . . ?
C23 C24 C28 O29 4.3(3) . . . . ?
C23 C24 C28 O30 -172.19(18) . . . . ?
C24 C28 O29 Mn2 161.50(17) . . . 2_545 ?
C24 C28 O30 Mn1 -163.24(16) . . . 2_545 ?
C25 N21 N22 C23 0.0(2) . . . . ?
C25 C24 C28 O29 179.02(18) . . . . ?
C25 C24 C28 O30 2.5(3) . . . . ?
C26 C23 C24 C25 179.63(19) . . . . ?
C26 C23 C24 C28 -4.8(3) . . . . ?
C28 C24 C25 N21 -175.42(17) . . . . ?
C28 C24 C25 C27 5.7(3) . . . . ?
O29 C28 O30 Mn1 20.5(4) . . . 2_545 ?
O30 C28 O29 Mn2 -22.2(4) . . . 2_545 ?
C31 N41 N42 C43 178.38(16) . . . . ?
C31 N41 C45 C44 -177.96(18) . . . . ?
C31 N41 C45 C47 1.5(3) . . . . ?
C31 N51 N52 C53 -173.02(17) . . . . ?
C31 N51 C55 C54 172.20(18) . . . . ?
C31 N51 C55 C56 -6.9(3) . . . . ?
N41 C31 N51 N52 107.60(19) . . . . ?
N41 C31 N51 C55 -64.8(3) . . . . ?
N41 N42 C43 C44 -0.1(2) . . . . ?
N41 N42 C43 C46 179.36(17) . . . . ?
N42 N41 C45 C44 0.4(2) . . . . ?
N42 N41 C45 C47 179.81(17) . . . . ?
N42 C43 C44 C45 0.3(2) . . . . ?
N42 C43 C44 C48 -175.52(18) . . . . ?
C43 C44 C45 N41 -0.4(2) . . . . ?
C43 C44 C45 C47 -179.8(2) . . . . ?
C43 C44 C48 O49 -174.28(19) . . . . ?
C43 C44 C48 O50 6.0(3) . . . . ?
C44 C48 O49 Mn1 175.41(15) . . . 4_475 ?
C44 C48 O50 Mn2 -154.73(15) . . . 4_475 ?
C45 N41 N42 C43 -0.1(2) . . . . ?
C45 C44 C48 O49 10.7(3) . . . . ?
C45 C44 C48 O50 -168.96(19) . . . . ?
C46 C43 C44 C45 -179.1(2) . . . . ?
C46 C43 C44 C48 5.1(3) . . . . ?
C48 C44 C45 N41 175.51(17) . . . . ?
C48 C44 C45 C47 -3.9(3) . . . . ?
O49 C48 O50 Mn2 25.6(3) . . . 4_475 ?
O50 C48 O49 Mn1 -5.0(4) . . . 4_475 ?
N51 C31 N41 N42 117.68(18) . . . . ?
N51 C31 N41 C45 -64.1(3) . . . . ?
N51 N52 C53 C54 -0.2(2) . . . . ?
N51 N52 C53 C57 -179.49(17) . . . . ?
N52 N51 C55 C54 -0.6(2) . . . . ?
N52 N51 C55 C56 -179.64(18) . . . . ?
N52 C53 C54 C55 -0.1(2) . . . . ?
N52 C53 C54 C58 177.69(18) . . . . ?
C53 C54 C55 N51 0.4(2) . . . . ?
C53 C54 C55 C56 179.3(2) . . . . ?
C53 C54 C58 O59 165.3(2) . . . . ?
C53 C54 C58 O60 -16.4(3) . . . . ?
C54 C58 O59 Mn1 135.2(3) . . . 1_455 ?
C54 C58 O60 Mn2 140.9(2) . . . . ?
C55 N51 N52 C53 0.5(2) . . . . ?
C55 C54 C58 O59 -17.4(3) . . . . ?
C55 C54 C58 O60 160.9(2) . . . . ?
C57 C53 C54 C55 179.1(2) . . . . ?
C57 C53 C54 C58 -3.1(3) . . . . ?
C58 C54 C55 N51 -177.42(18) . . . . ?
C58 C54 C55 C56 1.5(4) . . . . ?
O59 C58 O60 Mn2 -40.9(4) . . . . ?
O60 C58 O59 Mn1 -42.9(5) . . . 1_455 ?
